data_7042578
loop_
_publ_author_name
'Ghisolfi, Alessio'
'Fliedel, Christophe'
'de Fr\'emont, Pierre'
'Braunstein, Pierre'

_publ_section_title
;
 Mono- and polynuclear Ag(i) complexes of N-functionalized
 bis(diphenylphosphino)amine DPPA-type ligands: synthesis, solid-state
 structures and reactivity.
;
_journal_issue 17
_journal_name_full 'Dalton transactions (Cambridge, England : 2003)'
_journal_page_first 5571
_journal_page_last 5586
_journal_paper_doi 10.1039/c6dt04755f
_journal_volume 46
_journal_year 2017
_chemical_formula_moiety 'C62 H54 Ag2 B F4 N2 P4 S2, B F4'
_chemical_formula_sum 'C62 H54 Ag2 B2 F8 N2 P4 S2'
_chemical_formula_weight 1404.43
_chemical_properties_physical Temperature-sensitive
_space_group_IT_number 60
_symmetry_cell_setting orthorhombic
_symmetry_Int_Tables_number 60
_symmetry_space_group_name_Hall '-P 2n 2ab'
_symmetry_space_group_name_H-M 'P b c n'
_atom_sites_solution_hydrogens geom
_atom_sites_solution_primary direct
_atom_sites_solution_secondary difmap
_audit_creation_method SHELXL-97
_audit_update_record
;
2016-08-01 deposited with the CCDC.
2017-03-10 downloaded from the CCDC.
;
_cell_angle_alpha 90.00
_cell_angle_beta 90.00
_cell_angle_gamma 90.00
_cell_formula_units_Z 4
_cell_length_a 17.893(5)
_cell_length_b 19.791(5)
_cell_length_c 17.617(5)
_cell_measurement_reflns_used 28537
_cell_measurement_temperature 298(2)
_cell_measurement_theta_max 27.485
_cell_measurement_theta_min 0.998
_cell_volume 6239(3)
_computing_cell_refinement 'HKL Scalepack (Otwinowski & Minor 1997)'
_computing_data_collection 'Collect (Bruker AXS BV, 1997-2004)'
_computing_data_reduction 'HKL Denzo and Scalepack (Otwinowski & Minor 1997)'
_computing_molecular_graphics 'Ortep-3 for Windows (Farrugia, 1997)'
_computing_publication_material 'WinGX publication routines (Farrugia, 1999)'
_computing_structure_refinement 'SHELXL-97 (Sheldrick, 2008)'
_diffrn_ambient_temperature 298(2)
_diffrn_detector_area_resol_mean 9
_diffrn_measured_fraction_theta_full 0.993
_diffrn_measured_fraction_theta_max 0.993
_diffrn_measurement_device_type KappaCCD
_diffrn_measurement_method 'CCD rotation images, thick slices'
_diffrn_radiation_monochromator graphite
_diffrn_radiation_probe x-ray
_diffrn_radiation_type MoK\a
_diffrn_radiation_wavelength 0.71069
_diffrn_reflns_av_R_equivalents 0.1010
_diffrn_reflns_av_sigmaI/netI 0.0536
_diffrn_reflns_limit_h_max 22
_diffrn_reflns_limit_h_min -21
_diffrn_reflns_limit_k_max 24
_diffrn_reflns_limit_k_min -24
_diffrn_reflns_limit_l_max 21
_diffrn_reflns_limit_l_min -21
_diffrn_reflns_number 55530
_diffrn_reflns_theta_full 26.00
_diffrn_reflns_theta_max 26.00
_diffrn_reflns_theta_min 3.10
_diffrn_source 'fine-focus sealed tube'
_exptl_absorpt_coefficient_mu 0.861
_exptl_absorpt_correction_T_max 0.7929
_exptl_absorpt_correction_T_min 0.5580
_exptl_absorpt_correction_type multi-scan
_exptl_absorpt_process_details
;
[c.f. r.h. blessing, acta cryst. (1995), a51, 33-38]
;
_exptl_crystal_colour Colorless
_exptl_crystal_density_diffrn 1.495
_exptl_crystal_density_method 'not measured'
_exptl_crystal_description Prism
_exptl_crystal_F_000 2832
_exptl_crystal_recrystallization_method 'Re-crystallisation from solvent: Dichloromethane - pentane'
_exptl_crystal_size_max 0.20
_exptl_crystal_size_mid 0.15
_exptl_crystal_size_min 0.13
_refine_diff_density_max 1.025
_refine_diff_density_min -0.791
_refine_diff_density_rms 0.078
_refine_ls_extinction_method none
_refine_ls_goodness_of_fit_ref 1.058
_refine_ls_hydrogen_treatment constr
_refine_ls_matrix_type full
_refine_ls_number_parameters 369
_refine_ls_number_reflns 6092
_refine_ls_number_restraints 327
_refine_ls_restrained_S_all 1.088
_refine_ls_R_factor_all 0.1121
_refine_ls_R_factor_gt 0.0665
_refine_ls_shift/su_max 0.000
_refine_ls_shift/su_mean 0.000
_refine_ls_structure_factor_coef Fsqd
_refine_ls_weighting_details 'calc w=1/[\s^2^(Fo^2^)+(0.0621P)^2^+12.4677P] where P=(Fo^2^+2Fc^2^)/3'
_refine_ls_weighting_scheme calc
_refine_ls_wR_factor_gt 0.1414
_refine_ls_wR_factor_ref 0.1574
_reflns_number_gt 4023
_reflns_number_total 6092
_reflns_threshold_expression >2sigma(I)
_cod_data_source_file c6dt04755f2.cif
_cod_data_source_block compound_3b
_cod_depositor_comments 'Adding full bibliography for 7042575--7042581.cif.'
_cod_database_code 7042578

loop_
_symmetry_equiv_pos_as_xyz
'x, y, z'
'-x+1/2, -y+1/2, z+1/2'
'x+1/2, -y+1/2, -z'
'-x, y, -z+1/2'
'-x, -y, -z'
'x-1/2, y-1/2, -z-1/2'
'-x-1/2, y-1/2, z'
'x, -y, z-1/2'

loop_
_atom_site_label
_atom_site_type_symbol
_atom_site_fract_x
_atom_site_fract_y
_atom_site_fract_z
_atom_site_U_iso_or_equiv
_atom_site_adp_type
_atom_site_occupancy
_atom_site_symmetry_multiplicity
_atom_site_calc_flag
_atom_site_refinement_flags
_atom_site_disorder_assembly
_atom_site_disorder_group
Ag1 Ag 0.43783(3) 0.79726(2) 0.30329(3) 0.05595(19) Uani 1 1 d U . .
C1 C 0.5118(3) 0.7956(3) 0.4959(3) 0.0568(14) Uani 1 1 d U . .
C2 C 0.5310(4) 0.7638(4) 0.5633(4) 0.0697(17) Uani 1 1 d U . .
H2 H 0.5406 0.7176 0.5641 0.084 Uiso 1 1 calc R . .
C3 C 0.5357(4) 0.8023(4) 0.6301(4) 0.084(2) Uani 1 1 d U . .
H3 H 0.5497 0.7816 0.6754 0.101 Uiso 1 1 calc R . .
C4 C 0.5200(4) 0.8689(5) 0.6293(5) 0.088(2) Uani 1 1 d U . .
H4 H 0.5223 0.8938 0.6740 0.105 Uiso 1 1 calc R . .
C5 C 0.5010(4) 0.9000(4) 0.5632(5) 0.085(2) Uani 1 1 d U . .
H5 H 0.4910 0.9461 0.5633 0.102 Uiso 1 1 calc R . .
C6 C 0.4962(4) 0.8645(3) 0.4959(4) 0.0676(16) Uani 1 1 d U . .
H6 H 0.4827 0.8863 0.4512 0.081 Uiso 1 1 calc R . .
C7 C 0.4851(3) 0.6665(3) 0.4183(3) 0.0552(13) Uani 1 1 d U . .
C8 C 0.4367(4) 0.6481(4) 0.4760(5) 0.089(2) Uani 1 1 d U . .
H8 H 0.4225 0.6794 0.5127 0.106 Uiso 1 1 calc R . .
C9 C 0.4097(6) 0.5821(5) 0.4783(6) 0.116(3) Uani 1 1 d U . .
H9 H 0.3766 0.5694 0.5164 0.139 Uiso 1 1 calc R . .
C10 C 0.4310(5) 0.5364(5) 0.4257(6) 0.111(3) Uani 1 1 d U . .
H10 H 0.4140 0.4921 0.4292 0.133 Uiso 1 1 calc R . .
C11 C 0.4769(4) 0.5542(4) 0.3679(5) 0.088(2) Uani 1 1 d U . .
H11 H 0.4905 0.5227 0.3312 0.105 Uiso 1 1 calc R . .
C12 C 0.5030(4) 0.6195(3) 0.3643(4) 0.0651(16) Uani 1 1 d U . .
H12 H 0.5337 0.6320 0.3241 0.078 Uiso 1 1 calc R . .
C13 C 0.6595(3) 0.7211(3) 0.4424(3) 0.0475(12) Uani 1 1 d U . .
C14 C 0.6977(3) 0.7628(3) 0.4920(3) 0.0593(15) Uani 1 1 d U . .
H14 H 0.6909 0.8093 0.4898 0.071 Uiso 1 1 calc R . .
C15 C 0.6696(3) 0.6522(3) 0.4470(3) 0.0556(14) Uani 1 1 d U . .
H15 H 0.6440 0.6238 0.4139 0.067 Uiso 1 1 calc R . .
C16 C 0.7454(4) 0.7356(3) 0.5442(3) 0.0659(16) Uani 1 1 d U . .
H16 H 0.7712 0.7640 0.5770 0.079 Uiso 1 1 calc R . .
C17 C 0.7559(3) 0.6666(3) 0.5489(3) 0.0576(14) Uani 1 1 d U A .
C18 C 0.7174(3) 0.6252(3) 0.5003(3) 0.0601(15) Uani 1 1 d U . .
H18 H 0.7236 0.5786 0.5033 0.072 Uiso 1 1 calc R . .
C19 C 0.7022(3) 0.8522(3) 0.3280(3) 0.0557(14) Uani 1 1 d U . .
C20 C 0.7730(4) 0.8646(4) 0.3011(4) 0.0777(18) Uani 1 1 d U . .
H20 H 0.7973 0.8319 0.2723 0.093 Uiso 1 1 calc R . .
C21 C 0.8089(5) 0.9254(4) 0.3165(5) 0.097(2) Uani 1 1 d U . .
H21 H 0.8571 0.9330 0.2989 0.116 Uiso 1 1 calc R . .
C22 C 0.7727(5) 0.9736(4) 0.3576(5) 0.096(2) Uani 1 1 d U . .
H22 H 0.7965 1.0145 0.3676 0.116 Uiso 1 1 calc R . .
C23 C 0.7023(5) 0.9629(3) 0.3842(5) 0.091(2) Uani 1 1 d U . .
H23 H 0.6780 0.9961 0.4124 0.109 Uiso 1 1 calc R . .
C24 C 0.6670(4) 0.9021(3) 0.3690(4) 0.0718(17) Uani 1 1 d U . .
H24 H 0.6188 0.8949 0.3868 0.086 Uiso 1 1 calc R . .
C25 C 0.7128(3) 0.7122(3) 0.2758(3) 0.0503(13) Uani 1 1 d U . .
C26 C 0.7815(3) 0.7025(4) 0.3108(4) 0.0705(17) Uani 1 1 d U . .
H26 H 0.7981 0.7327 0.3475 0.085 Uiso 1 1 calc R . .
C27 C 0.8255(4) 0.6475(4) 0.2908(4) 0.082(2) Uani 1 1 d U . .
H27 H 0.8712 0.6405 0.3148 0.099 Uiso 1 1 calc R . .
C28 C 0.8018(4) 0.6034(4) 0.2358(5) 0.092(2) Uani 1 1 d U . .
H28 H 0.8320 0.5674 0.2215 0.110 Uiso 1 1 calc R . .
C29 C 0.7340(4) 0.6125(4) 0.2022(5) 0.083(2) Uani 1 1 d U . .
H29 H 0.7176 0.5819 0.1656 0.100 Uiso 1 1 calc R . .
C30 C 0.6896(3) 0.6663(3) 0.2217(4) 0.0587(14) Uani 1 1 d U . .
H30 H 0.6434 0.6718 0.1983 0.070 Uiso 1 1 calc R . .
C31A C 0.8304(17) 0.5503(8) 0.5938(16) 0.111(5) Uani 0.44(2) 1 d PDU A 1
H31A H 0.8635 0.5294 0.6297 0.167 Uiso 0.44(2) 1 calc PR A 1
H31B H 0.8518 0.5478 0.5439 0.167 Uiso 0.44(2) 1 calc PR A 1
H31C H 0.7831 0.5273 0.5942 0.167 Uiso 0.44(2) 1 calc PR A 1
C31B C 0.7949(13) 0.5535(7) 0.6342(14) 0.111(5) Uani 0.56(2) 1 d PDU A 2
H31D H 0.8275 0.5351 0.6722 0.167 Uiso 0.56(2) 1 calc PR A 2
H31E H 0.8007 0.5286 0.5878 0.167 Uiso 0.56(2) 1 calc PR A 2
H31F H 0.7440 0.5503 0.6512 0.167 Uiso 0.56(2) 1 calc PR A 2
N1 N 0.6089(2) 0.7484(2) 0.3851(2) 0.0443(10) Uani 1 1 d U . .
P1 P 0.51558(8) 0.75366(7) 0.40445(8) 0.0462(4) Uani 1 1 d U . .
P2 P 0.64723(8) 0.77807(7) 0.30230(8) 0.0452(4) Uani 1 1 d U . .
S1 S 0.81688(12) 0.63580(13) 0.61893(13) 0.1037(8) Uani 1 1 d DU . .
B1 B 0.5000 0.9654(5) 0.2500 0.065(3) Uani 1 2 d SU . .
F1 F 0.4828(3) 0.9232(2) 0.3100(3) 0.1068(11) Uani 1 1 d U . .
F2 F 0.4414(3) 1.0037(2) 0.2325(3) 0.1068(11) Uani 1 1 d U . .
F4 F 0.5532(5) 0.6771(4) 0.7752(9) 0.285(6) Uani 1 1 d DU . .
B2 B 0.5000 0.6429(8) 0.7500 0.279(9) Uani 1 2 d SDU . .
F3 F 0.5183(13) 0.5943(6) 0.7102(10) 0.383(9) Uani 1 1 d DU . .

loop_
_atom_site_aniso_label
_atom_site_aniso_U_11
_atom_site_aniso_U_22
_atom_site_aniso_U_33
_atom_site_aniso_U_23
_atom_site_aniso_U_13
_atom_site_aniso_U_12
Ag1 0.0560(3) 0.0507(3) 0.0611(3) 0.0048(2) -0.0186(2) -0.0052(2)
C1 0.049(3) 0.072(3) 0.050(3) -0.011(3) 0.002(3) 0.004(3)
C2 0.066(4) 0.090(4) 0.053(3) -0.006(3) -0.001(3) 0.010(4)
C3 0.083(5) 0.118(5) 0.053(4) -0.011(4) -0.003(3) 0.007(4)
C4 0.081(5) 0.115(5) 0.068(4) -0.032(4) 0.010(4) -0.001(4)
C5 0.086(5) 0.082(4) 0.086(4) -0.028(3) 0.007(4) 0.005(4)
C6 0.068(4) 0.069(3) 0.066(4) -0.015(3) 0.005(3) 0.006(3)
C7 0.049(3) 0.060(3) 0.056(3) 0.008(3) -0.008(3) -0.005(3)
C8 0.089(5) 0.090(4) 0.086(5) 0.017(4) 0.013(4) -0.018(4)
C9 0.116(6) 0.112(6) 0.120(6) 0.028(5) 0.017(5) -0.043(5)
C10 0.125(7) 0.073(5) 0.134(7) 0.025(4) -0.018(5) -0.034(5)
C11 0.094(5) 0.059(4) 0.110(5) 0.000(4) -0.024(4) -0.012(4)
C12 0.067(4) 0.059(3) 0.069(4) 0.004(3) -0.022(3) -0.008(3)
C13 0.040(3) 0.059(3) 0.043(3) -0.002(2) -0.010(2) 0.004(2)
C14 0.057(4) 0.062(3) 0.058(4) -0.009(3) -0.014(3) -0.004(3)
C15 0.056(3) 0.057(3) 0.054(3) -0.005(3) -0.017(3) 0.002(3)
C16 0.070(4) 0.081(3) 0.047(3) -0.012(3) -0.021(3) -0.014(3)
C17 0.048(3) 0.084(3) 0.041(3) 0.011(3) -0.012(2) -0.013(3)
C18 0.060(4) 0.060(3) 0.060(4) 0.006(3) -0.018(3) 0.004(3)
C19 0.051(3) 0.054(3) 0.062(4) 0.004(3) -0.014(3) -0.007(2)
C20 0.064(4) 0.080(4) 0.090(5) -0.009(4) -0.003(3) -0.017(3)
C21 0.078(5) 0.096(5) 0.116(6) -0.001(4) -0.006(4) -0.041(4)
C22 0.101(5) 0.070(4) 0.118(6) 0.001(4) -0.028(4) -0.032(4)
C23 0.093(5) 0.054(3) 0.127(6) -0.010(4) -0.021(4) -0.003(4)
C24 0.065(4) 0.052(3) 0.098(5) -0.005(3) -0.005(3) -0.001(3)
C25 0.041(3) 0.059(3) 0.050(3) 0.006(2) 0.003(2) 0.008(2)
C26 0.049(3) 0.094(4) 0.069(4) -0.003(3) -0.005(3) 0.015(3)
C27 0.052(4) 0.107(5) 0.088(5) 0.006(4) -0.004(3) 0.027(4)
C28 0.075(4) 0.086(5) 0.113(6) -0.008(4) 0.004(4) 0.038(4)
C29 0.076(4) 0.070(4) 0.104(5) -0.019(4) -0.003(4) 0.021(3)
C30 0.048(3) 0.056(3) 0.072(4) -0.003(3) 0.000(3) 0.004(3)
C31A 0.119(12) 0.114(4) 0.100(11) 0.057(6) -0.061(8) -0.033(6)
C31B 0.119(12) 0.114(4) 0.100(11) 0.057(6) -0.061(8) -0.033(6)
N1 0.040(2) 0.049(2) 0.045(2) -0.002(2) -0.0030(18) 0.0052(19)
P1 0.0416(8) 0.0508(8) 0.0461(8) -0.0031(7) -0.0029(6) 0.0034(7)
P2 0.0384(7) 0.0473(8) 0.0497(9) -0.0013(7) -0.0051(6) 0.0020(6)
S1 0.0886(14) 0.1305(18) 0.0921(15) 0.0394(13) -0.0585(12) -0.0302(13)
B1 0.055(5) 0.031(5) 0.110(8) 0.000 0.020(6) 0.000
F1 0.102(2) 0.081(2) 0.137(3) 0.011(2) 0.014(2) 0.0060(18)
F2 0.102(2) 0.081(2) 0.137(3) 0.011(2) 0.014(2) 0.0060(18)
F4 0.155(7) 0.125(6) 0.576(19) -0.047(8) -0.114(9) 0.012(5)
B2 0.253(16) 0.033(7) 0.55(2) 0.000 -0.138(16) 0.000
F3 0.339(17) 0.225(8) 0.59(3) -0.161(8) -0.128(17) 0.060(9)

loop_
_atom_type_symbol
_atom_type_description
_atom_type_scat_dispersion_real
_atom_type_scat_dispersion_imag
_atom_type_scat_source
Ag Ag -0.8971 1.1015 'International Tables Vol C Tables 4.2.6.8 and 6.1.1.4'
C C 0.0033 0.0016 'International Tables Vol C Tables 4.2.6.8 and 6.1.1.4'
B B 0.0013 0.0007 'International Tables Vol C Tables 4.2.6.8 and 6.1.1.4'
N N 0.0061 0.0033 'International Tables Vol C Tables 4.2.6.8 and 6.1.1.4'
P P 0.1023 0.0942 'International Tables Vol C Tables 4.2.6.8 and 6.1.1.4'
S S 0.1246 0.1234 'International Tables Vol C Tables 4.2.6.8 and 6.1.1.4'
F F 0.0171 0.0103 'International Tables Vol C Tables 4.2.6.8 and 6.1.1.4'
H H 0.0000 0.0000 'International Tables Vol C Tables 4.2.6.8 and 6.1.1.4'

loop_
_geom_angle_atom_site_label_1
_geom_angle_atom_site_label_2
_geom_angle_atom_site_label_3
_geom_angle
_geom_angle_site_symmetry_1
_geom_angle_site_symmetry_3
P1 Ag1 P2 150.10(5) . 4_655
P1 Ag1 S1 104.20(6) . 3_466
P2 Ag1 S1 88.03(7) 4_655 3_466
P1 Ag1 Ag1 92.04(4) . 4_655
P2 Ag1 Ag1 89.14(5) 4_655 4_655
S1 Ag1 Ag1 151.64(4) 3_466 4_655
C2 C1 C6 119.7(6) . .
C2 C1 P1 122.8(5) . .
C6 C1 P1 117.1(5) . .
C1 C2 C3 119.0(7) . .
C1 C2 H2 120.5 . .
C3 C2 H2 120.5 . .
C4 C3 C2 120.5(8) . .
C4 C3 H3 119.7 . .
C2 C3 H3 119.7 . .
C3 C4 C5 120.3(7) . .
C3 C4 H4 119.9 . .
C5 C4 H4 119.9 . .
C4 C5 C6 121.4(7) . .
C4 C5 H5 119.3 . .
C6 C5 H5 119.3 . .
C5 C6 C1 119.1(7) . .
C5 C6 H6 120.5 . .
C1 C6 H6 120.5 . .
C12 C7 C8 118.6(6) . .
C12 C7 P1 118.7(5) . .
C8 C7 P1 122.2(6) . .
C7 C8 C9 119.0(8) . .
C7 C8 H8 120.5 . .
C9 C8 H8 120.5 . .
C10 C9 C8 120.7(9) . .
C10 C9 H9 119.7 . .
C8 C9 H9 119.7 . .
C9 C10 C11 120.8(8) . .
C9 C10 H10 119.6 . .
C11 C10 H10 119.6 . .
C10 C11 C12 119.0(8) . .
C10 C11 H11 120.5 . .
C12 C11 H11 120.5 . .
C7 C12 C11 121.8(7) . .
C7 C12 H12 119.1 . .
C11 C12 H12 119.1 . .
C15 C13 C14 119.2(5) . .
C15 C13 N1 119.2(5) . .
C14 C13 N1 121.6(5) . .
C16 C14 C13 120.0(6) . .
C16 C14 H14 120.0 . .
C13 C14 H14 120.0 . .
C13 C15 C18 120.3(5) . .
C13 C15 H15 119.8 . .
C18 C15 H15 119.8 . .
C14 C16 C17 121.1(5) . .
C14 C16 H16 119.5 . .
C17 C16 H16 119.5 . .
C18 C17 C16 119.0(5) . .
C18 C17 S1 123.0(5) . .
C16 C17 S1 118.0(5) . .
C17 C18 C15 120.4(6) . .
C17 C18 H18 119.8 . .
C15 C18 H18 119.8 . .
C24 C19 C20 118.3(6) . .
C24 C19 P2 117.5(5) . .
C20 C19 P2 123.7(5) . .
C19 C20 C21 120.9(7) . .
C19 C20 H20 119.6 . .
C21 C20 H20 119.6 . .
C22 C21 C20 119.4(8) . .
C22 C21 H21 120.3 . .
C20 C21 H21 120.3 . .
C21 C22 C23 120.9(7) . .
C21 C22 H22 119.6 . .
C23 C22 H22 119.6 . .
C22 C23 C24 119.4(8) . .
C22 C23 H23 120.3 . .
C24 C23 H23 120.3 . .
C19 C24 C23 121.1(7) . .
C19 C24 H24 119.4 . .
C23 C24 H24 119.4 . .
C30 C25 C26 118.7(6) . .
C30 C25 P2 117.2(4) . .
C26 C25 P2 123.9(5) . .
C27 C26 C25 119.9(7) . .
C27 C26 H26 120.0 . .
C25 C26 H26 120.0 . .
C28 C27 C26 120.1(7) . .
C28 C27 H27 119.9 . .
C26 C27 H27 119.9 . .
C29 C28 C27 120.0(7) . .
C29 C28 H28 120.0 . .
C27 C28 H28 120.0 . .
C28 C29 C30 120.6(7) . .
C28 C29 H29 119.7 . .
C30 C29 H29 119.7 . .
C29 C30 C25 120.7(6) . .
C29 C30 H30 119.7 . .
C25 C30 H30 119.7 . .
S1 C31A H31A 109.5 . .
S1 C31A H31B 109.5 . .
H31A C31A H31B 109.5 . .
S1 C31A H31C 109.5 . .
H31A C31A H31C 109.5 . .
H31B C31A H31C 109.5 . .
S1 C31B H31D 109.5 . .
S1 C31B H31E 109.5 . .
H31D C31B H31E 109.5 . .
S1 C31B H31F 109.5 . .
H31D C31B H31F 109.5 . .
H31E C31B H31F 109.5 . .
C13 N1 P1 119.4(3) . .
C13 N1 P2 117.9(3) . .
P1 N1 P2 122.6(2) . .
N1 P1 C1 104.0(2) . .
N1 P1 C7 105.1(2) . .
C1 P1 C7 107.6(3) . .
N1 P1 Ag1 115.91(15) . .
C1 P1 Ag1 118.0(2) . .
C7 P1 Ag1 105.31(19) . .
N1 P2 C25 103.4(2) . .
N1 P2 C19 106.3(3) . .
C25 P2 C19 107.0(3) . .
N1 P2 Ag1 116.99(15) . 4_655
C25 P2 Ag1 108.6(2) . 4_655
C19 P2 Ag1 113.67(19) . 4_655
C31B S1 C17 107.5(6) . .
C31B S1 C31A 32.0(8) . .
C17 S1 C31A 104.0(7) . .
C31B S1 Ag1 122.7(6) . 3_566
C17 S1 Ag1 129.9(2) . 3_566
C31A S1 Ag1 117.2(8) . 3_566
F2 B1 F2 110.6(8) 4_655 .
F2 B1 F1 110.0(3) 4_655 .
F2 B1 F1 110.2(3) . .
F2 B1 F1 110.2(3) 4_655 4_655
F2 B1 F1 110.0(3) . 4_655
F1 B1 F1 105.6(7) . 4_655
F3 B2 F3 77.6(19) . 4_656
F3 B2 F4 115.0(12) . .
F3 B2 F4 114.9(13) 4_656 .
F3 B2 F4 114.9(13) . 4_656
F3 B2 F4 115.0(12) 4_656 4_656
F4 B2 F4 114.4(14) . 4_656
B2 F3 F3 51.2(9) . 4_656

loop_
_geom_bond_atom_site_label_1
_geom_bond_atom_site_label_2
_geom_bond_distance
_geom_bond_site_symmetry_2
Ag1 P1 2.4199(15) .
Ag1 P2 2.4333(15) 4_655
Ag1 S1 2.884(2) 3_466
Ag1 Ag1 2.9112(12) 4_655
C1 C2 1.387(9) .
C1 C6 1.391(8) .
C1 P1 1.814(6) .
C2 C3 1.406(9) .
C2 H2 0.9300 .
C3 C4 1.349(10) .
C3 H3 0.9300 .
C4 C5 1.360(11) .
C4 H4 0.9300 .
C5 C6 1.381(9) .
C5 H5 0.9300 .
C6 H6 0.9300 .
C7 C12 1.369(9) .
C7 C8 1.383(9) .
C7 P1 1.826(6) .
C8 C9 1.395(11) .
C8 H8 0.9300 .
C9 C10 1.349(13) .
C9 H9 0.9300 .
C10 C11 1.354(12) .
C10 H10 0.9300 .
C11 C12 1.376(9) .
C11 H11 0.9300 .
C12 H12 0.9300 .
C13 C15 1.378(8) .
C13 C14 1.383(7) .
C13 N1 1.459(6) .
C14 C16 1.364(8) .
C14 H14 0.9300 .
C15 C18 1.379(8) .
C15 H15 0.9300 .
C16 C17 1.382(9) .
C16 H16 0.9300 .
C17 C18 1.370(8) .
C17 S1 1.756(6) .
C18 H18 0.9300 .
C19 C24 1.375(9) .
C19 C20 1.375(9) .
C19 P2 1.824(6) .
C20 C21 1.389(10) .
C20 H20 0.9300 .
C21 C22 1.362(11) .
C21 H21 0.9300 .
C22 C23 1.362(11) .
C22 H22 0.9300 .
C23 C24 1.384(9) .
C23 H23 0.9300 .
C24 H24 0.9300 .
C25 C30 1.381(8) .
C25 C26 1.390(8) .
C25 P2 1.815(6) .
C26 C27 1.388(9) .
C26 H26 0.9300 .
C27 C28 1.371(10) .
C27 H27 0.9300 .
C28 C29 1.362(10) .
C28 H28 0.9300 .
C29 C30 1.372(8) .
C29 H29 0.9300 .
C30 H30 0.9300 .
C31A S1 1.765(15) .
C31A H31A 0.9600 .
C31A H31B 0.9600 .
C31A H31C 0.9600 .
C31B S1 1.697(12) .
C31B H31D 0.9600 .
C31B H31E 0.9600 .
C31B H31F 0.9600 .
N1 P1 1.708(4) .
N1 P2 1.715(4) .
P2 Ag1 2.4333(15) 4_655
S1 Ag1 2.884(2) 3_566
B1 F2 1.329(7) 4_655
B1 F2 1.329(7) .
B1 F1 1.382(7) .
B1 F1 1.382(7) 4_655
F4 B2 1.249(9) .
B2 F3 1.234(12) .
B2 F3 1.234(12) 4_656
B2 F4 1.249(9) 4_656
F3 F3 1.55(4) 4_656

loop_
_geom_torsion_atom_site_label_1
_geom_torsion_atom_site_label_2
_geom_torsion_atom_site_label_3
_geom_torsion_atom_site_label_4
_geom_torsion
_geom_torsion_site_symmetry_1
_geom_torsion_site_symmetry_4
C6 C1 C2 C3 -1.2(10) . .
P1 C1 C2 C3 171.9(5) . .
C1 C2 C3 C4 1.5(11) . .
C2 C3 C4 C5 -1.4(12) . .
C3 C4 C5 C6 0.9(12) . .
C4 C5 C6 C1 -0.5(11) . .
C2 C1 C6 C5 0.7(10) . .
P1 C1 C6 C5 -172.8(5) . .
C12 C7 C8 C9 1.8(11) . .
P1 C7 C8 C9 173.2(6) . .
C7 C8 C9 C10 0.9(14) . .
C8 C9 C10 C11 -2.6(16) . .
C9 C10 C11 C12 1.5(14) . .
C8 C7 C12 C11 -2.9(10) . .
P1 C7 C12 C11 -174.6(5) . .
C10 C11 C12 C7 1.3(11) . .
C15 C13 C14 C16 0.7(9) . .
N1 C13 C14 C16 -179.1(5) . .
C14 C13 C15 C18 -0.2(9) . .
N1 C13 C15 C18 179.6(5) . .
C13 C14 C16 C17 -0.6(10) . .
C14 C16 C17 C18 -0.1(10) . .
C14 C16 C17 S1 -178.8(5) . .
C16 C17 C18 C15 0.7(9) . .
S1 C17 C18 C15 179.3(5) . .
C13 C15 C18 C17 -0.5(9) . .
C24 C19 C20 C21 1.5(10) . .
P2 C19 C20 C21 173.2(6) . .
C19 C20 C21 C22 -1.1(12) . .
C20 C21 C22 C23 0.5(13) . .
C21 C22 C23 C24 -0.2(13) . .
C20 C19 C24 C23 -1.2(10) . .
P2 C19 C24 C23 -173.4(6) . .
C22 C23 C24 C19 0.5(12) . .
C30 C25 C26 C27 0.4(10) . .
P2 C25 C26 C27 174.9(5) . .
C25 C26 C27 C28 1.0(11) . .
C26 C27 C28 C29 -1.8(13) . .
C27 C28 C29 C30 1.3(13) . .
C28 C29 C30 C25 0.0(11) . .
C26 C25 C30 C29 -0.9(10) . .
P2 C25 C30 C29 -175.7(5) . .
C15 C13 N1 P1 85.3(6) . .
C14 C13 N1 P1 -94.9(6) . .
C15 C13 N1 P2 -98.1(6) . .
C14 C13 N1 P2 81.7(6) . .
C13 N1 P1 C1 50.3(4) . .
P2 N1 P1 C1 -126.2(3) . .
C13 N1 P1 C7 -62.7(4) . .
P2 N1 P1 C7 120.8(3) . .
C13 N1 P1 Ag1 -178.5(3) . .
P2 N1 P1 Ag1 5.0(3) . .
C2 C1 P1 N1 -73.6(6) . .
C6 C1 P1 N1 99.7(5) . .
C2 C1 P1 C7 37.6(6) . .
C6 C1 P1 C7 -149.1(5) . .
C2 C1 P1 Ag1 156.5(5) . .
C6 C1 P1 Ag1 -30.3(6) . .
C12 C7 P1 N1 -50.9(5) . .
C8 C7 P1 N1 137.7(5) . .
C12 C7 P1 C1 -161.3(5) . .
C8 C7 P1 C1 27.3(6) . .
C12 C7 P1 Ag1 72.0(5) . .
C8 C7 P1 Ag1 -99.4(6) . .
P2 Ag1 P1 N1 99.08(19) 4_655 .
S1 Ag1 P1 N1 -149.28(18) 3_466 .
Ag1 Ag1 P1 N1 7.26(17) 4_655 .
P2 Ag1 P1 C1 -136.7(2) 4_655 .
S1 Ag1 P1 C1 -25.0(2) 3_466 .
Ag1 Ag1 P1 C1 131.5(2) 4_655 .
P2 Ag1 P1 C7 -16.6(2) 4_655 .
S1 Ag1 P1 C7 95.0(2) 3_466 .
Ag1 Ag1 P1 C7 -108.4(2) 4_655 .
C13 N1 P2 C25 46.1(4) . .
P1 N1 P2 C25 -137.4(3) . .
C13 N1 P2 C19 -66.5(4) . .
P1 N1 P2 C19 110.1(3) . .
C13 N1 P2 Ag1 165.4(3) . 4_655
P1 N1 P2 Ag1 -18.0(3) . 4_655
C30 C25 P2 N1 99.0(5) . .
C26 C25 P2 N1 -75.6(6) . .
C30 C25 P2 C19 -149.1(5) . .
C26 C25 P2 C19 36.4(6) . .
C30 C25 P2 Ag1 -25.9(5) . 4_655
C26 C25 P2 Ag1 159.5(5) . 4_655
C24 C19 P2 N1 -53.0(6) . .
C20 C19 P2 N1 135.2(6) . .
C24 C19 P2 C25 -163.0(5) . .
C20 C19 P2 C25 25.2(6) . .
C24 C19 P2 Ag1 77.1(5) . 4_655
C20 C19 P2 Ag1 -94.7(6) . 4_655
C18 C17 S1 C31B -19.6(12) . .
C16 C17 S1 C31B 159.0(12) . .
C18 C17 S1 C31A 13.4(13) . .
C16 C17 S1 C31A -167.9(12) . .
C18 C17 S1 Ag1 158.6(4) . 3_566
C16 C17 S1 Ag1 -22.8(7) . 3_566
F4 B2 F3 F3 112.0(16) . 4_656
F4 B2 F3 F3 -112.0(15) 4_656 4_656
